data_2225423
loop_
_publ_author_name
'Chen, Yue-Feng'
'Liu, Yang'
'Ma, Jian-Ping'
'Guo, Dian-Shun'

_publ_section_title
;
 5,11,17,23-Tetrabromo-25,26,27,28-tetrakis(4-tolylsulfonyloxy)-2,8,14,20-tetrathiacalix[4]arene
 dichloromethane solvate
;
_journal_coeditor_code BG2335
_journal_issue 4
_journal_name_full 'Acta Crystallographica Section E'
_journal_page_first o871
_journal_page_last o872
_journal_paper_doi 10.1107/S1600536810009554
_journal_volume 66
_journal_year 2010
_chemical_formula_iupac 'C52 H36 Br4 O12 S8, C H2 Cl2'
_chemical_formula_moiety 'C52 H36 Br4 O12 S8, C H2 Cl2'
_chemical_formula_sum 'C53 H38 Br4 Cl2 O12 S8'
_chemical_formula_weight 1513.85
_chemical_name_systematic
;
5,11,17,23-Tetrabromo-25,26,27,28-tetrakis(4-tolylsulfonyloxy)-2,8,14,20-
tetrathiacalix[4]arene dichloromethane solvate
;
_space_group_IT_number 14
_symmetry_cell_setting monoclinic
_symmetry_space_group_name_Hall '-P 2ybc'
_symmetry_space_group_name_H-M 'P 1 21/c 1'
_atom_sites_solution_hydrogens geom
_atom_sites_solution_primary direct
_atom_sites_solution_secondary difmap
_audit_creation_method SHELXL-97
_cell_angle_alpha 90.00
_cell_angle_beta 103.350(2)
_cell_angle_gamma 90.00
_cell_formula_units_Z 4
_cell_length_a 12.6945(14)
_cell_length_b 20.793(2)
_cell_length_c 23.190(3)
_cell_measurement_reflns_used 7685
_cell_measurement_temperature 173(2)
_cell_measurement_theta_max 26.493
_cell_measurement_theta_min 2.358
_cell_volume 5955.7(12)
_computing_cell_refinement 'SAINT (Bruker, 1999)'
_computing_data_collection 'SMART (Bruker, 1999)'
_computing_data_reduction 'SAINT (Bruker, 1999)'
_computing_molecular_graphics 'SHELXTL (Sheldrick, 2008)'
_computing_publication_material 'SHELXTL (Sheldrick, 2008)'
_computing_structure_refinement 'SHELXL97 (Sheldrick, 2008)'
_computing_structure_solution 'SHELXS97 (Sheldrick, 2008)'
_diffrn_ambient_temperature 173(2)
_diffrn_measured_fraction_theta_full 0.999
_diffrn_measured_fraction_theta_max 0.999
_diffrn_measurement_device_type 'Bruker SMART CCD area-detector'
_diffrn_measurement_method 'phi and omega scans'
_diffrn_radiation_monochromator graphite
_diffrn_radiation_source 'fine-focus sealed tube'
_diffrn_radiation_type MoK\a
_diffrn_radiation_wavelength 0.71073
_diffrn_reflns_av_R_equivalents 0.0388
_diffrn_reflns_av_sigmaI/netI 0.0507
_diffrn_reflns_limit_h_max 15
_diffrn_reflns_limit_h_min -10
_diffrn_reflns_limit_k_max 25
_diffrn_reflns_limit_k_min -25
_diffrn_reflns_limit_l_max 28
_diffrn_reflns_limit_l_min -27
_diffrn_reflns_number 30976
_diffrn_reflns_theta_full 25.50
_diffrn_reflns_theta_max 25.50
_diffrn_reflns_theta_min 1.65
_exptl_absorpt_coefficient_mu 3.132
_exptl_absorpt_correction_T_max 0.7050
_exptl_absorpt_correction_T_min 0.4534
_exptl_absorpt_correction_type multi-scan
_exptl_absorpt_process_details '(SADABS; Bruker, 1999)'
_exptl_crystal_colour colourless
_exptl_crystal_density_diffrn 1.688
_exptl_crystal_density_method 'not measured'
_exptl_crystal_description block
_exptl_crystal_F_000 3016
_exptl_crystal_size_max 0.30
_exptl_crystal_size_mid 0.21
_exptl_crystal_size_min 0.12
_refine_diff_density_max 0.855
_refine_diff_density_min -0.681
_refine_ls_extinction_method none
_refine_ls_goodness_of_fit_ref 1.063
_refine_ls_hydrogen_treatment constr
_refine_ls_matrix_type full
_refine_ls_number_parameters 715
_refine_ls_number_reflns 11092
_refine_ls_number_restraints 6
_refine_ls_restrained_S_all 1.069
_refine_ls_R_factor_all 0.0675
_refine_ls_R_factor_gt 0.0404
_refine_ls_shift/su_max 0.002
_refine_ls_shift/su_mean 0.000
_refine_ls_structure_factor_coef Fsqd
_refine_ls_weighting_details 'calc w=1/[\s^2^(Fo^2^)+(0.0524P)^2^+0.0000P] where P=(Fo^2^+2Fc^2^)/3'
_refine_ls_weighting_scheme calc
_refine_ls_wR_factor_gt 0.0951
_refine_ls_wR_factor_ref 0.1066
_reflns_number_gt 7807
_reflns_number_total 11092
_reflns_threshold_expression I>2sigma(I)
_cod_data_source_file bg2335.cif
_cod_data_source_block I
_cod_depositor_comments
;
The following automatic conversions were performed:
'_symmetry_cell_setting' value 'Monoclinic' changed to 'monoclinic'
according to '/home/saulius/struct/CIF-dictionaries/cif_core.dic'
dictionary named 'cif_core.dic' version 2.4.1 from 2010-06-29.

Automatic conversion script
Id: cif_fix_enum 1527 2010-12-29 10:47:43Z saulius 
;
_cod_original_cell_volume 5955.8(12)
_cod_original_sg_symbol_H-M 'P 21/c'
_cod_database_code 2225423
_cod_database_fobs_code 2225423

loop_
_symmetry_equiv_pos_as_xyz
'x, y, z'
'-x, y+1/2, -z+1/2'
'-x, -y, -z'
'x, -y-1/2, z-1/2'

loop_
_atom_site_type_symbol
_atom_site_label
_atom_site_fract_x
_atom_site_fract_y
_atom_site_fract_z
_atom_site_U_iso_or_equiv
_atom_site_adp_type
_atom_site_calc_flag
_atom_site_refinement_flags
_atom_site_occupancy
_atom_site_disorder_assembly
_atom_site_disorder_group
Br Br1 0.43943(3) 1.109304(19) 0.27234(2) 0.04887(13) Uani d . 1 . .
Br Br3 1.02769(5) 0.78011(2) 0.30945(3) 0.07916(19) Uani d . 1 . .
Br Br4 0.95485(4) 0.83143(2) 0.11261(3) 0.07435(18) Uani d . 1 . .
C C1 0.7126(4) 0.72823(17) 0.15746(18) 0.0462(10) Uani d . 1 . .
H H1 0.7560 0.7213 0.1962 0.055 Uiso calc R 1 . .
C C2 0.7437(4) 0.70462(18) 0.1088(2) 0.0532(11) Uani d . 1 . .
H H2 0.8095 0.6812 0.1142 0.064 Uiso calc R 1 . .
C C3 0.6821(4) 0.7139(2) 0.0523(2) 0.0566(12) Uani d . 1 . .
C C4 0.5861(4) 0.7474(2) 0.0453(2) 0.0592(13) Uani d . 1 . .
H H4 0.5422 0.7536 0.0065 0.071 Uiso calc R 1 . .
C C5 0.5526(4) 0.77185(18) 0.09320(19) 0.0499(11) Uani d . 1 . .
H H5 0.4863 0.7948 0.0878 0.060 Uiso calc R 1 . .
C C6 0.6169(3) 0.76234(16) 0.14918(17) 0.0395(9) Uani d . 1 . .
C C7 0.7211(5) 0.6888(3) -0.0003(2) 0.0857(18) Uani d . 1 . .
H H7A 0.7078 0.6424 -0.0042 0.129 Uiso calc R 1 . .
H H7B 0.7988 0.6972 0.0056 0.129 Uiso calc R 1 . .
H H7C 0.6818 0.7106 -0.0364 0.129 Uiso calc R 1 . .
C C8 0.5929(3) 0.91727(15) 0.23204(15) 0.0294(8) Uani d . 1 . .
C C9 0.5510(3) 0.95961(16) 0.18624(15) 0.0289(8) Uani d . 1 . .
C C10 0.5032(3) 1.01623(16) 0.19828(16) 0.0320(8) Uani d . 1 . .
H H10 0.4744 1.0456 0.1673 0.038 Uiso calc R 1 . .
C C11 0.4978(3) 1.02969(16) 0.25583(17) 0.0336(8) Uani d . 1 . .
C C12 0.5404(3) 0.98801(16) 0.30179(16) 0.0327(8) Uani d . 1 . .
H H12 0.5362 0.9981 0.3412 0.039 Uiso calc R 1 . .
C C13 0.5890(3) 0.93175(16) 0.29019(16) 0.0315(8) Uani d . 1 . .
C C14 0.4205(3) 1.08761(18) 0.03965(16) 0.0368(9) Uani d . 1 . .
H H14 0.4355 1.0557 0.0133 0.044 Uiso calc R 1 . .
C C15 0.3154(3) 1.1000(2) 0.04305(18) 0.0469(10) Uani d . 1 . .
H H15 0.2576 1.0777 0.0176 0.056 Uiso calc R 1 . .
C C16 0.2926(4) 1.1446(2) 0.0831(2) 0.0539(12) Uani d . 1 . .
C C17 0.3775(4) 1.1780(2) 0.11757(19) 0.0545(12) Uani d . 1 . .
H H17 0.3629 1.2091 0.1446 0.065 Uiso calc R 1 . .
C C18 0.4823(4) 1.16789(19) 0.11438(17) 0.0478(10) Uani d . 1 . .
H H18 0.5396 1.1918 0.1386 0.057 Uiso calc R 1 . .
C C19 0.5034(3) 1.12220(17) 0.07513(16) 0.0329(8) Uani d . 1 . .
C C20 0.1768(4) 1.1552(3) 0.0878(3) 0.0891(19) Uani d . 1 . .
H H20A 0.1673 1.1380 0.1256 0.134 Uiso calc R 1 . .
H H20B 0.1275 1.1331 0.0550 0.134 Uiso calc R 1 . .
H H20C 0.1607 1.2013 0.0857 0.134 Uiso calc R 1 . .
C C21 0.7461(3) 1.01215(16) 0.12285(14) 0.0301(8) Uani d . 1 . .
C C22 0.6975(3) 0.95190(17) 0.11682(15) 0.0319(8) Uani d . 1 . .
C C23 0.7602(3) 0.89818(17) 0.11292(16) 0.0362(9) Uani d . 1 . .
H H23 0.7281 0.8567 0.1080 0.043 Uiso calc R 1 . .
C C24 0.8693(3) 0.90537(17) 0.11629(17) 0.0399(9) Uani d . 1 . .
C C25 0.9191(3) 0.96488(17) 0.12485(16) 0.0354(9) Uani d . 1 . .
H H25 0.9948 0.9687 0.1280 0.043 Uiso calc R 1 . .
C C26 0.8572(3) 1.01866(16) 0.12870(15) 0.0303(8) Uani d . 1 . .
C C27 0.9046(3) 1.10806(16) 0.21337(16) 0.0308(8) Uani d . 1 . .
C C28 0.8342(3) 1.15600(16) 0.22221(16) 0.0337(8) Uani d . 1 . .
H H28 0.7958 1.1810 0.1899 0.040 Uiso calc R 1 . .
C C29 0.8207(3) 1.16681(17) 0.27889(18) 0.0385(9) Uani d . 1 . .
C C30 0.8731(3) 1.13048(17) 0.32628(17) 0.0373(9) Uani d . 1 . .
H H30 0.8619 1.1386 0.3647 0.045 Uiso calc R 1 . .
C C31 0.9428(3) 1.08162(16) 0.31765(15) 0.0312(8) Uani d . 1 . .
C C32 0.9604(3) 1.07211(15) 0.26131(15) 0.0292(8) Uani d . 1 . .
C C33 1.2307(3) 0.99037(18) 0.30119(17) 0.0382(9) Uani d . 1 . .
C C34 1.2480(3) 0.9286(2) 0.2833(2) 0.0501(11) Uani d . 1 . .
H H34 1.2192 0.9157 0.2435 0.060 Uiso calc R 1 . .
C C35 1.3071(4) 0.8862(2) 0.3234(3) 0.0652(14) Uani d . 1 . .
H H35 1.3184 0.8437 0.3111 0.078 Uiso calc R 1 . .
C C36 1.3498(4) 0.9038(3) 0.3804(2) 0.0649(14) Uani d . 1 . .
C C37 1.3352(4) 0.9664(3) 0.39852(19) 0.0617(13) Uani d . 1 . .
H H37 1.3666 0.9793 0.4381 0.074 Uiso calc R 1 . .
C C38 1.2746(3) 1.0102(2) 0.35870(18) 0.0491(10) Uani d . 1 . .
H H38 1.2636 1.0528 0.3708 0.059 Uiso calc R 1 . .
C C39 1.4138(5) 0.8562(3) 0.4245(3) 0.0962(19) Uani d U 1 . .
H H39A 1.3637 0.8277 0.4387 0.144 Uiso calc R 1 . .
H H39B 1.4584 0.8796 0.4581 0.144 Uiso calc R 1 . .
H H39C 1.4606 0.8306 0.4052 0.144 Uiso calc R 1 . .
C C40 0.9434(3) 0.95975(17) 0.36111(15) 0.0347(8) Uani d . 1 . .
C C41 1.0005(3) 0.90881(19) 0.34477(17) 0.0423(10) Uani d . 1 . .
H H41 1.0736 0.9143 0.3422 0.051 Uiso calc R 1 . .
C C42 0.9503(4) 0.85022(19) 0.33231(18) 0.0475(11) Uani d . 1 . .
C C43 0.8436(3) 0.84099(18) 0.33341(17) 0.0423(10) Uani d . 1 . .
H H43 0.8100 0.8004 0.3231 0.051 Uiso calc R 1 . .
C C44 0.7854(3) 0.89146(17) 0.34975(16) 0.0350(9) Uani d . 1 . .
C C45 0.8365(3) 0.95058(16) 0.36448(15) 0.0330(8) Uani d . 1 . .
C C46 0.8028(3) 1.08666(18) 0.46528(16) 0.0371(9) Uani d . 1 . .
C C47 0.7283(3) 1.1358(2) 0.44931(18) 0.0463(10) Uani d . 1 . .
H H47 0.6565 1.1267 0.4280 0.056 Uiso calc R 1 . .
C C48 0.7595(4) 1.1981(2) 0.46472(19) 0.0510(11) Uani d . 1 . .
H H48 0.7086 1.2320 0.4537 0.061 Uiso calc R 1 . .
C C49 0.8637(4) 1.2122(2) 0.49601(19) 0.0519(11) Uani d . 1 . .
C C50 0.9368(4) 1.1623(2) 0.51078(18) 0.0512(11) Uani d . 1 . .
H H50 1.0086 1.1715 0.5319 0.061 Uiso calc R 1 . .
C C51 0.9084(3) 1.0994(2) 0.49574(17) 0.0451(10) Uani d . 1 . .
H H51 0.9598 1.0656 0.5060 0.054 Uiso calc R 1 . .
C C52 0.8968(4) 1.2802(2) 0.5135(2) 0.0706(15) Uani d . 1 . .
H H52A 0.9342 1.2814 0.5555 0.106 Uiso calc R 1 . .
H H52B 0.8323 1.3076 0.5071 0.106 Uiso calc R 1 . .
H H52C 0.9454 1.2960 0.4894 0.106 Uiso calc R 1 . .
C C53 0.2434(4) 0.9546(2) 0.0855(2) 0.0602(12) Uani d . 1 . .
H H53A 0.3040 0.9636 0.0664 0.072 Uiso calc R 1 . .
H H53B 0.2442 0.9881 0.1160 0.072 Uiso calc R 1 . .
Cl Cl1 0.12058(11) 0.95976(7) 0.03170(6) 0.0723(4) Uani d . 1 . .
Cl Cl2 0.26337(14) 0.88004(7) 0.11968(7) 0.0922(5) Uani d . 1 . .
O O3 1.1686(2) 1.10828(12) 0.27040(13) 0.0498(7) Uani d . 1 . .
O O4 1.1667(2) 1.02640(14) 0.19338(12) 0.0513(7) Uani d . 1 . .
O O5 0.6387(2) 1.07104(15) 0.01904(12) 0.0562(8) Uani d . 1 . .
O O6 0.6901(2) 1.16960(14) 0.07755(16) 0.0691(10) Uani d . 1 . .
O O7 0.8372(2) 0.96353(13) 0.48243(11) 0.0497(7) Uani d . 1 . .
O O8 0.6506(2) 1.00265(14) 0.44481(12) 0.0502(7) Uani d . 1 . .
O O9 0.6457(2) 0.86122(10) 0.21968(10) 0.0335(6) Uani d . 1 . .
O O10 1.03130(18) 1.02329(11) 0.25253(10) 0.0317(5) Uani d . 1 . .
O O11 0.68364(19) 1.06686(11) 0.12749(10) 0.0326(6) Uani d . 1 . .
O O12 0.77790(19) 1.00232(11) 0.38031(10) 0.0337(6) Uani d . 1 . .
S S1 0.57961(10) 0.79407(4) 0.21118(5) 0.0466(3) Uani d . 1 . .
S S2 0.55608(7) 0.94214(4) 0.11169(4) 0.0335(2) Uani d . 1 . .
S S3 0.63585(8) 1.10942(5) 0.06895(5) 0.0420(2) Uani d . 1 . .
S S4 0.92238(8) 1.09501(4) 0.14036(4) 0.0339(2) Uani d . 1 . .
S S5 1.15421(7) 1.04388(4) 0.25031(4) 0.0362(2) Uani d . 1 . .
S S6 1.01038(8) 1.03516(5) 0.37934(4) 0.0379(2) Uani d . 1 . .
S S7 0.76318(8) 1.00733(5) 0.44783(4) 0.0392(2) Uani d . 1 . .
S S8 0.64672(8) 0.88001(4) 0.35001(4) 0.0373(2) Uani d . 1 . .
Br Br2 0.72092(4) 1.23092(2) 0.29012(2) 0.06032(15) Uani d . 1 . .
O O1 0.4687(3) 0.80924(14) 0.19888(16) 0.0672(9) Uani d . 1 . .
O O2 0.6272(3) 0.75471(13) 0.26017(13) 0.0712(10) Uani d . 1 . .

loop_
_atom_site_aniso_label
_atom_site_aniso_U_11
_atom_site_aniso_U_22
_atom_site_aniso_U_33
_atom_site_aniso_U_12
_atom_site_aniso_U_13
_atom_site_aniso_U_23
Br1 0.0508(3) 0.0352(2) 0.0657(3) 0.01028(19) 0.0236(2) -0.00070(19)
Br3 0.0827(4) 0.0475(3) 0.1215(5) 0.0245(3) 0.0525(4) -0.0012(3)
Br4 0.0645(3) 0.0421(3) 0.1291(5) 0.0083(2) 0.0485(3) -0.0082(3)
C1 0.063(3) 0.0278(19) 0.042(2) -0.001(2) -0.001(2) -0.0005(17)
C2 0.067(3) 0.032(2) 0.063(3) 0.008(2) 0.020(2) -0.005(2)
C3 0.088(4) 0.036(2) 0.047(3) -0.004(2) 0.018(3) -0.009(2)
C4 0.088(4) 0.039(2) 0.042(3) -0.010(2) -0.002(2) -0.008(2)
C5 0.055(3) 0.032(2) 0.056(3) -0.005(2) 0.000(2) -0.002(2)
C6 0.052(3) 0.0226(18) 0.044(2) -0.0067(18) 0.0112(19) -0.0026(16)
C7 0.137(6) 0.071(3) 0.058(3) 0.007(4) 0.039(3) -0.017(3)
C8 0.0299(19) 0.0239(17) 0.035(2) -0.0016(15) 0.0095(16) 0.0010(15)
C9 0.0266(19) 0.0302(18) 0.030(2) -0.0076(15) 0.0079(15) -0.0013(15)
C10 0.0252(19) 0.0309(19) 0.040(2) -0.0003(15) 0.0080(16) 0.0081(16)
C11 0.029(2) 0.0266(18) 0.047(2) 0.0013(15) 0.0130(17) -0.0020(16)
C12 0.032(2) 0.0342(19) 0.034(2) -0.0020(16) 0.0124(16) -0.0034(16)
C13 0.032(2) 0.0303(19) 0.034(2) -0.0035(16) 0.0101(16) 0.0032(16)
C14 0.037(2) 0.042(2) 0.031(2) 0.0025(18) 0.0068(17) 0.0034(17)
C15 0.040(2) 0.055(3) 0.042(2) -0.002(2) 0.0028(19) 0.006(2)
C16 0.049(3) 0.064(3) 0.054(3) 0.017(2) 0.023(2) 0.020(2)
C17 0.073(3) 0.052(3) 0.041(3) 0.026(2) 0.018(2) 0.000(2)
C18 0.057(3) 0.044(2) 0.038(2) 0.007(2) 0.002(2) -0.0011(19)
C19 0.032(2) 0.0336(19) 0.032(2) 0.0029(16) 0.0068(16) 0.0079(16)
C20 0.060(3) 0.109(5) 0.108(5) 0.034(3) 0.040(3) 0.035(4)
C21 0.035(2) 0.0316(19) 0.0241(19) 0.0019(16) 0.0073(15) 0.0024(15)
C22 0.037(2) 0.037(2) 0.0225(18) -0.0049(17) 0.0066(15) -0.0025(15)
C23 0.045(2) 0.0304(19) 0.037(2) -0.0047(17) 0.0159(18) -0.0014(16)
C24 0.047(2) 0.034(2) 0.043(2) 0.0083(18) 0.0188(19) -0.0041(17)
C25 0.035(2) 0.040(2) 0.034(2) 0.0008(17) 0.0138(17) -0.0012(17)
C26 0.035(2) 0.0304(18) 0.0269(19) -0.0054(16) 0.0096(15) -0.0014(15)
C27 0.031(2) 0.0266(18) 0.036(2) -0.0074(15) 0.0106(16) -0.0025(15)
C28 0.034(2) 0.0278(18) 0.041(2) -0.0032(16) 0.0124(17) 0.0024(16)
C29 0.033(2) 0.0295(19) 0.055(3) 0.0014(16) 0.0162(19) -0.0009(18)
C30 0.039(2) 0.036(2) 0.039(2) -0.0001(18) 0.0154(18) -0.0060(17)
C31 0.030(2) 0.0311(18) 0.032(2) -0.0011(16) 0.0057(15) -0.0013(15)
C32 0.0292(19) 0.0236(17) 0.036(2) -0.0025(15) 0.0094(16) -0.0028(15)
C33 0.032(2) 0.043(2) 0.042(2) 0.0081(18) 0.0144(17) -0.0014(18)
C34 0.049(3) 0.047(2) 0.058(3) 0.005(2) 0.020(2) 0.000(2)
C35 0.063(3) 0.053(3) 0.089(4) 0.021(2) 0.036(3) 0.016(3)
C36 0.054(3) 0.079(4) 0.072(4) 0.028(3) 0.036(3) 0.033(3)
C37 0.043(3) 0.107(4) 0.036(3) 0.009(3) 0.012(2) 0.010(3)
C38 0.041(2) 0.062(3) 0.046(3) 0.005(2) 0.014(2) -0.005(2)
C39 0.091(4) 0.111(4) 0.093(4) 0.030(3) 0.035(3) 0.044(3)
C40 0.041(2) 0.037(2) 0.027(2) 0.0070(17) 0.0105(16) 0.0078(16)
C41 0.041(2) 0.047(2) 0.043(2) 0.0112(19) 0.0201(19) 0.0078(19)
C42 0.057(3) 0.039(2) 0.051(3) 0.020(2) 0.021(2) 0.0051(19)
C43 0.057(3) 0.033(2) 0.039(2) 0.0083(19) 0.016(2) 0.0041(17)
C44 0.041(2) 0.034(2) 0.031(2) 0.0066(17) 0.0105(17) 0.0056(16)
C45 0.041(2) 0.0326(19) 0.0262(19) 0.0104(17) 0.0091(16) 0.0059(15)
C46 0.040(2) 0.041(2) 0.033(2) 0.0027(18) 0.0123(17) -0.0044(17)
C47 0.040(2) 0.052(3) 0.048(3) 0.005(2) 0.0128(19) -0.008(2)
C48 0.053(3) 0.047(2) 0.057(3) 0.009(2) 0.022(2) -0.005(2)
C49 0.064(3) 0.052(3) 0.048(3) -0.008(2) 0.029(2) -0.014(2)
C50 0.043(3) 0.069(3) 0.042(3) -0.008(2) 0.010(2) -0.011(2)
C51 0.050(3) 0.050(2) 0.034(2) 0.006(2) 0.0080(19) -0.0065(19)
C52 0.084(4) 0.057(3) 0.077(4) -0.018(3) 0.032(3) -0.023(3)
C53 0.063(3) 0.071(3) 0.054(3) 0.004(3) 0.028(2) -0.005(2)
Cl1 0.0642(8) 0.0817(9) 0.0734(9) 0.0079(7) 0.0210(7) 0.0129(7)
Cl2 0.1032(12) 0.0880(10) 0.0814(11) 0.0135(9) 0.0135(8) 0.0221(8)
O3 0.0345(16) 0.0359(15) 0.079(2) -0.0035(12) 0.0133(14) -0.0007(14)
O4 0.0414(17) 0.076(2) 0.0404(16) 0.0152(15) 0.0182(13) 0.0060(14)
O5 0.0519(18) 0.087(2) 0.0340(16) 0.0226(16) 0.0194(13) 0.0147(15)
O6 0.0445(19) 0.0490(18) 0.108(3) -0.0096(15) 0.0045(17) 0.0377(18)
O7 0.064(2) 0.0514(17) 0.0335(16) 0.0069(15) 0.0114(13) 0.0064(13)
O8 0.0486(18) 0.0607(18) 0.0476(17) -0.0062(15) 0.0242(14) -0.0130(14)
O9 0.0419(15) 0.0242(12) 0.0362(14) -0.0009(11) 0.0124(12) -0.0009(10)
O10 0.0299(13) 0.0293(13) 0.0365(14) 0.0017(10) 0.0088(11) -0.0030(10)
O11 0.0349(14) 0.0299(13) 0.0316(14) 0.0035(11) 0.0047(11) 0.0047(10)
O12 0.0375(15) 0.0351(13) 0.0298(14) 0.0077(11) 0.0106(11) 0.0000(11)
S1 0.0672(8) 0.0267(5) 0.0518(7) -0.0111(5) 0.0257(6) -0.0016(4)
S2 0.0339(5) 0.0351(5) 0.0306(5) -0.0054(4) 0.0057(4) 0.0000(4)
S3 0.0364(6) 0.0448(6) 0.0452(6) 0.0024(5) 0.0104(5) 0.0167(5)
S4 0.0348(5) 0.0349(5) 0.0333(5) -0.0059(4) 0.0106(4) 0.0016(4)
S5 0.0310(5) 0.0398(5) 0.0397(6) 0.0021(4) 0.0124(4) 0.0005(4)
S6 0.0362(5) 0.0461(5) 0.0315(5) 0.0035(4) 0.0082(4) 0.0009(4)
S7 0.0444(6) 0.0439(5) 0.0321(5) 0.0015(5) 0.0146(4) -0.0026(4)
S8 0.0449(6) 0.0352(5) 0.0335(5) 0.0013(4) 0.0127(4) 0.0074(4)
Br2 0.0705(3) 0.0490(3) 0.0703(3) 0.0274(2) 0.0344(3) 0.0062(2)
O1 0.058(2) 0.0509(18) 0.103(3) -0.0244(16) 0.0409(19) -0.0173(18)
O2 0.140(3) 0.0304(15) 0.049(2) -0.0058(18) 0.034(2) 0.0075(14)

loop_
_atom_type_symbol
_atom_type_description
_atom_type_scat_dispersion_real
_atom_type_scat_dispersion_imag
_atom_type_scat_source
C C 0.0033 0.0016 'International Tables Vol C Tables 4.2.6.8 and 6.1.1.4'
H H 0.0000 0.0000 'International Tables Vol C Tables 4.2.6.8 and 6.1.1.4'
O O 0.0106 0.0060 'International Tables Vol C Tables 4.2.6.8 and 6.1.1.4'
S S 0.1246 0.1234 'International Tables Vol C Tables 4.2.6.8 and 6.1.1.4'
Br Br -0.2901 2.4595 'International Tables Vol C Tables 4.2.6.8 and 6.1.1.4'
Cl Cl 0.1484 0.1585 'International Tables Vol C Tables 4.2.6.8 and 6.1.1.4'

loop_
_geom_angle_atom_site_label_1
_geom_angle_atom_site_label_2
_geom_angle_atom_site_label_3
_geom_angle_site_symmetry_1
_geom_angle_site_symmetry_3
_geom_angle
_geom_angle_publ_flag
C2 C1 C6 . . 118.8(4) ?
C2 C1 H1 . . 120.6 ?
C6 C1 H1 . . 120.6 ?
C1 C2 C3 . . 121.7(4) ?
C1 C2 H2 . . 119.1 ?
C3 C2 H2 . . 119.1 ?
C2 C3 C4 . . 118.4(4) ?
C2 C3 C7 . . 120.0(5) ?
C4 C3 C7 . . 121.6(5) ?
C5 C4 C3 . . 121.4(4) ?
C5 C4 H4 . . 119.3 ?
C3 C4 H4 . . 119.3 ?
C4 C5 C6 . . 118.8(4) ?
C4 C5 H5 . . 120.6 ?
C6 C5 H5 . . 120.6 ?
C5 C6 C1 . . 121.0(4) ?
C5 C6 S1 . . 120.5(3) ?
C1 C6 S1 . . 118.5(3) ?
C3 C7 H7A . . 109.5 ?
C3 C7 H7B . . 109.5 ?
H7A C7 H7B . . 109.5 ?
C3 C7 H7C . . 109.5 ?
H7A C7 H7C . . 109.5 ?
H7B C7 H7C . . 109.5 ?
C9 C8 C13 . . 120.7(3) ?
C9 C8 O9 . . 119.1(3) ?
C13 C8 O9 . . 120.1(3) ?
C10 C9 C8 . . 119.6(3) ?
C10 C9 S2 . . 119.0(3) ?
C8 C9 S2 . . 121.3(3) ?
C11 C10 C9 . . 119.4(3) ?
C11 C10 H10 . . 120.3 ?
C9 C10 H10 . . 120.3 ?
C10 C11 C12 . . 121.3(3) ?
C10 C11 Br1 . . 118.9(3) ?
C12 C11 Br1 . . 119.7(3) ?
C13 C12 C11 . . 119.7(3) ?
C13 C12 H12 . . 120.2 ?
C11 C12 H12 . . 120.2 ?
C12 C13 C8 . . 119.3(3) ?
C12 C13 S8 . . 119.0(3) ?
C8 C13 S8 . . 121.7(3) ?
C15 C14 C19 . . 118.9(4) ?
C15 C14 H14 . . 120.5 ?
C19 C14 H14 . . 120.5 ?
C14 C15 C16 . . 121.1(4) ?
C14 C15 H15 . . 119.4 ?
C16 C15 H15 . . 119.4 ?
C17 C16 C15 . . 118.0(4) ?
C17 C16 C20 . . 122.0(5) ?
C15 C16 C20 . . 120.0(5) ?
C18 C17 C16 . . 122.3(4) ?
C18 C17 H17 . . 118.8 ?
C16 C17 H17 . . 118.8 ?
C17 C18 C19 . . 118.7(4) ?
C17 C18 H18 . . 120.7 ?
C19 C18 H18 . . 120.7 ?
C14 C19 C18 . . 120.9(4) ?
C14 C19 S3 . . 119.3(3) ?
C18 C19 S3 . . 119.7(3) ?
C16 C20 H20A . . 109.5 ?
C16 C20 H20B . . 109.5 ?
H20A C20 H20B . . 109.5 ?
C16 C20 H20C . . 109.5 ?
H20A C20 H20C . . 109.5 ?
H20B C20 H20C . . 109.5 ?
C22 C21 C26 . . 121.0(3) ?
C22 C21 O11 . . 119.5(3) ?
C26 C21 O11 . . 119.4(3) ?
C23 C22 C21 . . 119.0(3) ?
C23 C22 S2 . . 119.2(3) ?
C21 C22 S2 . . 121.8(3) ?
C24 C23 C22 . . 119.6(3) ?
C24 C23 H23 . . 120.2 ?
C22 C23 H23 . . 120.2 ?
C23 C24 C25 . . 121.7(3) ?
C23 C24 Br4 . . 119.2(3) ?
C25 C24 Br4 . . 119.0(3) ?
C26 C25 C24 . . 119.0(3) ?
C26 C25 H25 . . 120.5 ?
C24 C25 H25 . . 120.5 ?
C25 C26 C21 . . 119.6(3) ?
C25 C26 S4 . . 118.6(3) ?
C21 C26 S4 . . 121.8(3) ?
C28 C27 C32 . . 119.7(3) ?
C28 C27 S4 . . 118.6(3) ?
C32 C27 S4 . . 121.7(3) ?
C29 C28 C27 . . 118.9(3) ?
C29 C28 H28 . . 120.5 ?
C27 C28 H28 . . 120.5 ?
C30 C29 C28 . . 121.9(3) ?
C30 C29 Br2 . . 119.5(3) ?
C28 C29 Br2 . . 118.5(3) ?
C29 C30 C31 . . 119.6(3) ?
C29 C30 H30 . . 120.2 ?
C31 C30 H30 . . 120.2 ?
C32 C31 C30 . . 119.0(3) ?
C32 C31 S6 . . 121.9(3) ?
C30 C31 S6 . . 119.1(3) ?
C31 C32 C27 . . 120.8(3) ?
C31 C32 O10 . . 119.2(3) ?
C27 C32 O10 . . 119.9(3) ?
C34 C33 C38 . . 120.6(4) ?
C34 C33 S5 . . 119.4(3) ?
C38 C33 S5 . . 119.9(3) ?
C35 C34 C33 . . 119.5(4) ?
C35 C34 H34 . . 120.2 ?
C33 C34 H34 . . 120.2 ?
C36 C35 C34 . . 121.3(5) ?
C36 C35 H35 . . 119.3 ?
C34 C35 H35 . . 119.3 ?
C35 C36 C37 . . 119.7(4) ?
C35 C36 C39 . . 120.8(5) ?
C37 C36 C39 . . 119.5(5) ?
C36 C37 C38 . . 120.1(4) ?
C36 C37 H37 . . 120.0 ?
C38 C37 H37 . . 120.0 ?
C33 C38 C37 . . 118.8(4) ?
C33 C38 H38 . . 120.6 ?
C37 C38 H38 . . 120.6 ?
C36 C39 H39A . . 109.5 ?
C36 C39 H39B . . 109.5 ?
H39A C39 H39B . . 109.5 ?
C36 C39 H39C . . 109.5 ?
H39A C39 H39C . . 109.5 ?
H39B C39 H39C . . 109.5 ?
C41 C40 C45 . . 119.3(4) ?
C41 C40 S6 . . 119.0(3) ?
C45 C40 S6 . . 121.6(3) ?
C42 C41 C40 . . 119.3(4) ?
C42 C41 H41 . . 120.4 ?
C40 C41 H41 . . 120.4 ?
C41 C42 C43 . . 122.1(3) ?
C41 C42 Br3 . . 119.6(3) ?
C43 C42 Br3 . . 118.2(3) ?
C42 C43 C44 . . 119.3(4) ?
C42 C43 H43 . . 120.3 ?
C44 C43 H43 . . 120.3 ?
C43 C44 C45 . . 119.2(3) ?
C43 C44 S8 . . 119.4(3) ?
C45 C44 S8 . . 121.5(3) ?
C40 C45 C44 . . 120.8(3) ?
C40 C45 O12 . . 119.5(3) ?
C44 C45 O12 . . 119.6(3) ?
C47 C46 C51 . . 121.1(4) ?
C47 C46 S7 . . 119.6(3) ?
C51 C46 S7 . . 119.4(3) ?
C48 C47 C46 . . 119.2(4) ?
C48 C47 H47 . . 120.4 ?
C46 C47 H47 . . 120.4 ?
C47 C48 C49 . . 121.2(4) ?
C47 C48 H48 . . 119.4 ?
C49 C48 H48 . . 119.4 ?
C50 C49 C48 . . 118.4(4) ?
C50 C49 C52 . . 120.6(4) ?
C48 C49 C52 . . 121.0(4) ?
C51 C50 C49 . . 121.9(4) ?
C51 C50 H50 . . 119.0 ?
C49 C50 H50 . . 119.0 ?
C50 C51 C46 . . 118.3(4) ?
C50 C51 H51 . . 120.9 ?
C46 C51 H51 . . 120.9 ?
C49 C52 H52A . . 109.5 ?
C49 C52 H52B . . 109.5 ?
H52A C52 H52B . . 109.5 ?
C49 C52 H52C . . 109.5 ?
H52A C52 H52C . . 109.5 ?
H52B C52 H52C . . 109.5 ?
Cl2 C53 Cl1 . . 113.0(3) ?
Cl2 C53 H53A . . 109.0 ?
Cl1 C53 H53A . . 109.0 ?
Cl2 C53 H53B . . 109.0 ?
Cl1 C53 H53B . . 109.0 ?
H53A C53 H53B . . 107.8 ?
C8 O9 S1 . . 118.8(2) ?
C32 O10 S5 . . 117.8(2) ?
C21 O11 S3 . . 119.2(2) ?
C45 O12 S7 . . 119.2(2) ?
O1 S1 O2 . . 120.9(2) ?
O1 S1 O9 . . 107.33(15) ?
O2 S1 O9 . . 106.71(17) ?
O1 S1 C6 . . 111.5(2) ?
O2 S1 C6 . . 107.20(19) ?
O9 S1 C6 . . 101.25(15) ?
C9 S2 C22 . . 99.98(16) ?
O5 S3 O6 . . 120.6(2) ?
O5 S3 O11 . . 107.63(15) ?
O6 S3 O11 . . 106.77(17) ?
O5 S3 C19 . . 111.19(18) ?
O6 S3 C19 . . 107.50(18) ?
O11 S3 C19 . . 101.35(15) ?
C27 S4 C26 . . 97.10(15) ?
O4 S5 O3 . . 121.12(18) ?
O4 S5 O10 . . 106.07(15) ?
O3 S5 O10 . . 106.85(14) ?
O4 S5 C33 . . 107.62(17) ?
O3 S5 C33 . . 111.79(19) ?
O10 S5 C33 . . 101.43(15) ?
C31 S6 C40 . . 99.90(17) ?
O7 S7 O8 . . 120.84(18) ?
O7 S7 O12 . . 107.23(14) ?
O8 S7 O12 . . 106.70(15) ?
O7 S7 C46 . . 111.01(18) ?
O8 S7 C46 . . 108.04(17) ?
O12 S7 C46 . . 101.15(15) ?
C13 S8 C44 . . 98.43(16) ?

loop_
_geom_bond_atom_site_label_1
_geom_bond_atom_site_label_2
_geom_bond_site_symmetry_2
_geom_bond_distance
_geom_bond_publ_flag
Br1 C11 . 1.888(3) ?
Br3 C42 . 1.900(4) ?
Br4 C24 . 1.896(4) ?
C1 C2 . 1.370(6) ?
C1 C6 . 1.381(5) ?
C1 H1 . 0.9500 ?
C2 C3 . 1.376(6) ?
C2 H2 . 0.9500 ?
C3 C4 . 1.380(7) ?
C3 C7 . 1.510(6) ?
C4 C5 . 1.377(6) ?
C4 H4 . 0.9500 ?
C5 C6 . 1.379(6) ?
C5 H5 . 0.9500 ?
C6 S1 . 1.744(4) ?
C7 H7A . 0.9800 ?
C7 H7B . 0.9800 ?
C7 H7C . 0.9800 ?
C8 C9 . 1.387(5) ?
C8 C13 . 1.394(5) ?
C8 O9 . 1.407(4) ?
C9 C10 . 1.382(5) ?
C9 S2 . 1.782(3) ?
C10 C11 . 1.381(5) ?
C10 H10 . 0.9500 ?
C11 C12 . 1.383(5) ?
C12 C13 . 1.377(5) ?
C12 H12 . 0.9500 ?
C13 S8 . 1.775(4) ?
C14 C15 . 1.378(5) ?
C14 C19 . 1.379(5) ?
C14 H14 . 0.9500 ?
C15 C16 . 1.389(6) ?
C15 H15 . 0.9500 ?
C16 C17 . 1.373(6) ?
C16 C20 . 1.515(6) ?
C17 C18 . 1.365(6) ?
C17 H17 . 0.9500 ?
C18 C19 . 1.384(5) ?
C18 H18 . 0.9500 ?
C19 S3 . 1.741(4) ?
C20 H20A . 0.9800 ?
C20 H20B . 0.9800 ?
C20 H20C . 0.9800 ?
C21 C22 . 1.389(5) ?
C21 C26 . 1.391(5) ?
C21 O11 . 1.405(4) ?
C22 C23 . 1.387(5) ?
C22 S2 . 1.783(4) ?
C23 C24 . 1.378(5) ?
C23 H23 . 0.9500 ?
C24 C25 . 1.383(5) ?
C25 C26 . 1.382(5) ?
C25 H25 . 0.9500 ?
C26 S4 . 1.782(3) ?
C27 C28 . 1.385(5) ?
C27 C32 . 1.390(5) ?
C27 S4 . 1.780(4) ?
C28 C29 . 1.383(5) ?
C28 H28 . 0.9500 ?
C29 C30 . 1.372(5) ?
C29 Br2 . 1.898(3) ?
C30 C31 . 1.391(5) ?
C30 H30 . 0.9500 ?
C31 C32 . 1.389(5) ?
C31 S6 . 1.775(4) ?
C32 O10 . 1.403(4) ?
C33 C34 . 1.382(5) ?
C33 C38 . 1.384(5) ?
C33 S5 . 1.745(4) ?
C34 C35 . 1.373(6) ?
C34 H34 . 0.9500 ?
C35 C36 . 1.357(7) ?
C35 H35 . 0.9500 ?
C36 C37 . 1.394(7) ?
C36 C39 . 1.518(7) ?
C37 C38 . 1.395(6) ?
C37 H37 . 0.9500 ?
C38 H38 . 0.9500 ?
C39 H39A . 0.9800 ?
C39 H39B . 0.9800 ?
C39 H39C . 0.9800 ?
C40 C41 . 1.385(5) ?
C40 C45 . 1.391(5) ?
C40 S6 . 1.787(4) ?
C41 C42 . 1.374(6) ?
C41 H41 . 0.9500 ?
C42 C43 . 1.375(6) ?
C43 C44 . 1.386(5) ?
C43 H43 . 0.9500 ?
C44 C45 . 1.395(5) ?
C44 S8 . 1.778(4) ?
C45 O12 . 1.404(4) ?
C46 C47 . 1.383(5) ?
C46 C51 . 1.389(6) ?
C46 S7 . 1.744(4) ?
C47 C48 . 1.378(6) ?
C47 H47 . 0.9500 ?
C48 C49 . 1.385(6) ?
C48 H48 . 0.9500 ?
C49 C50 . 1.383(6) ?
C49 C52 . 1.504(6) ?
C50 C51 . 1.380(6) ?
C50 H50 . 0.9500 ?
C51 H51 . 0.9500 ?
C52 H52A . 0.9800 ?
C52 H52B . 0.9800 ?
C52 H52C . 0.9800 ?
C53 Cl2 . 1.734(5) ?
C53 Cl1 . 1.760(5) ?
C53 H53A . 0.9900 ?
C53 H53B . 0.9900 ?
O3 S5 . 1.416(3) ?
O4 S5 . 1.413(3) ?
O5 S3 . 1.413(3) ?
O6 S3 . 1.420(3) ?
O7 S7 . 1.417(3) ?
O8 S7 . 1.418(3) ?
O9 S1 . 1.618(2) ?
O10 S5 . 1.630(2) ?
O11 S3 . 1.617(2) ?
O12 S7 . 1.623(2) ?
S1 O1 . 1.407(3) ?
S1 O2 . 1.417(3) ?

loop_
_geom_hbond_atom_site_label_D
_geom_hbond_atom_site_label_H
_geom_hbond_atom_site_label_A
_geom_hbond_site_symmetry_A
_geom_hbond_distance_DH
_geom_hbond_distance_HA
_geom_hbond_distance_DA
_geom_hbond_angle_DHA
C12 H12 O8 . 0.95 2.51 3.303(5) 141.3
C53 H53A O5 3_675 0.99 2.38 3.175(5) 137.3
C53 H53B O4 1_455 0.99 2.37 3.249(5) 146.9
C17 H17 O2 2_655 0.95 2.38 3.266(5) 155.3
C10 H10 Cg1 . 0.95 2.749 3.6980(10) 177.66
C23 H23 Cg2 . 0.95 2.654 3.6020(10) 175.84
C30 H30 Cg3 . 0.95 2.795 3.7420(10) 174.05
C41 H41 Cg4 . 0.95 2.851 3.7940(10) 172.30

loop_
_geom_torsion_atom_site_label_1
_geom_torsion_atom_site_label_2
_geom_torsion_atom_site_label_3
_geom_torsion_atom_site_label_4
_geom_torsion_site_symmetry_1
_geom_torsion_site_symmetry_2
_geom_torsion_site_symmetry_3
_geom_torsion_site_symmetry_4
_geom_torsion
_geom_torsion_publ_flag
C6 C1 C2 C3 . . . . -0.1(6) ?
C1 C2 C3 C4 . . . . -0.8(7) ?
C1 C2 C3 C7 . . . . 178.1(4) ?
C2 C3 C4 C5 . . . . 0.9(7) ?
C7 C3 C4 C5 . . . . -178.0(4) ?
C3 C4 C5 C6 . . . . -0.1(6) ?
C4 C5 C6 C1 . . . . -0.9(6) ?
C4 C5 C6 S1 . . . . 178.4(3) ?
C2 C1 C6 C5 . . . . 1.0(6) ?
C2 C1 C6 S1 . . . . -178.3(3) ?
C13 C8 C9 C10 . . . . -1.2(5) ?
O9 C8 C9 C10 . . . . -177.1(3) ?
C13 C8 C9 S2 . . . . 179.6(3) ?
O9 C8 C9 S2 . . . . 3.6(4) ?
C8 C9 C10 C11 . . . . -0.1(5) ?
S2 C9 C10 C11 . . . . 179.2(3) ?
C9 C10 C11 C12 . . . . 0.8(5) ?
C9 C10 C11 Br1 . . . . 176.6(3) ?
C10 C11 C12 C13 . . . . -0.3(5) ?
Br1 C11 C12 C13 . . . . -176.0(3) ?
C11 C12 C13 C8 . . . . -1.0(5) ?
C11 C12 C13 S8 . . . . 178.2(3) ?
C9 C8 C13 C12 . . . . 1.7(5) ?
O9 C8 C13 C12 . . . . 177.6(3) ?
C9 C8 C13 S8 . . . . -177.4(3) ?
O9 C8 C13 S8 . . . . -1.5(4) ?
C19 C14 C15 C16 . . . . -2.7(6) ?
C14 C15 C16 C17 . . . . 2.6(6) ?
C14 C15 C16 C20 . . . . -177.3(4) ?
C15 C16 C17 C18 . . . . -1.1(6) ?
C20 C16 C17 C18 . . . . 178.8(4) ?
C16 C17 C18 C19 . . . . -0.3(6) ?
C15 C14 C19 C18 . . . . 1.2(5) ?
C15 C14 C19 S3 . . . . -177.2(3) ?
C17 C18 C19 C14 . . . . 0.3(6) ?
C17 C18 C19 S3 . . . . 178.7(3) ?
C26 C21 C22 C23 . . . . -4.1(5) ?
O11 C21 C22 C23 . . . . -179.3(3) ?
C26 C21 C22 S2 . . . . 177.9(2) ?
O11 C21 C22 S2 . . . . 2.7(4) ?
C21 C22 C23 C24 . . . . 1.3(5) ?
S2 C22 C23 C24 . . . . 179.4(3) ?
C22 C23 C24 C25 . . . . 1.5(6) ?
C22 C23 C24 Br4 . . . . 178.7(3) ?
C23 C24 C25 C26 . . . . -1.6(6) ?
Br4 C24 C25 C26 . . . . -178.8(3) ?
C24 C25 C26 C21 . . . . -1.2(5) ?
C24 C25 C26 S4 . . . . 179.5(3) ?
C22 C21 C26 C25 . . . . 4.0(5) ?
O11 C21 C26 C25 . . . . 179.2(3) ?
C22 C21 C26 S4 . . . . -176.7(3) ?
O11 C21 C26 S4 . . . . -1.4(4) ?
C32 C27 C28 C29 . . . . -0.3(5) ?
S4 C27 C28 C29 . . . . -179.4(3) ?
C27 C28 C29 C30 . . . . -1.5(5) ?
C27 C28 C29 Br2 . . . . -178.2(3) ?
C28 C29 C30 C31 . . . . 0.6(6) ?
Br2 C29 C30 C31 . . . . 177.3(3) ?
C29 C30 C31 C32 . . . . 2.1(5) ?
C29 C30 C31 S6 . . . . 179.8(3) ?
C30 C31 C32 C27 . . . . -3.8(5) ?
S6 C31 C32 C27 . . . . 178.5(3) ?
C30 C31 C32 O10 . . . . 179.4(3) ?
S6 C31 C32 O10 . . . . 1.7(4) ?
C28 C27 C32 C31 . . . . 3.0(5) ?
S4 C27 C32 C31 . . . . -177.9(3) ?
C28 C27 C32 O10 . . . . 179.7(3) ?
S4 C27 C32 O10 . . . . -1.2(4) ?
C38 C33 C34 C35 . . . . 1.6(6) ?
S5 C33 C34 C35 . . . . -179.3(3) ?
C33 C34 C35 C36 . . . . -0.5(7) ?
C34 C35 C36 C37 . . . . -1.1(7) ?
C34 C35 C36 C39 . . . . 179.2(4) ?
C35 C36 C37 C38 . . . . 1.7(7) ?
C39 C36 C37 C38 . . . . -178.6(4) ?
C34 C33 C38 C37 . . . . -1.0(6) ?
S5 C33 C38 C37 . . . . 179.9(3) ?
C36 C37 C38 C33 . . . . -0.6(6) ?
C45 C40 C41 C42 . . . . -0.1(5) ?
S6 C40 C41 C42 . . . . 178.2(3) ?
C40 C41 C42 C43 . . . . 2.4(6) ?
C40 C41 C42 Br3 . . . . 179.7(3) ?
C41 C42 C43 C44 . . . . -2.5(6) ?
Br3 C42 C43 C44 . . . . -179.8(3) ?
C42 C43 C44 C45 . . . . 0.3(5) ?
C42 C43 C44 S8 . . . . 179.0(3) ?
C41 C40 C45 C44 . . . . -2.1(5) ?
S6 C40 C45 C44 . . . . 179.6(3) ?
C41 C40 C45 O12 . . . . -179.2(3) ?
S6 C40 C45 O12 . . . . 2.5(4) ?
C43 C44 C45 C40 . . . . 2.0(5) ?
S8 C44 C45 C40 . . . . -176.7(3) ?
C43 C44 C45 O12 . . . . 179.1(3) ?
S8 C44 C45 O12 . . . . 0.4(5) ?
C51 C46 C47 C48 . . . . -0.9(6) ?
S7 C46 C47 C48 . . . . 178.2(3) ?
C46 C47 C48 C49 . . . . -0.3(6) ?
C47 C48 C49 C50 . . . . 1.0(6) ?
C47 C48 C49 C52 . . . . -179.0(4) ?
C48 C49 C50 C51 . . . . -0.6(6) ?
C52 C49 C50 C51 . . . . 179.4(4) ?
C49 C50 C51 C46 . . . . -0.5(6) ?
C47 C46 C51 C50 . . . . 1.3(6) ?
S7 C46 C51 C50 . . . . -177.8(3) ?
C9 C8 O9 S1 . . . . -99.3(3) ?
C13 C8 O9 S1 . . . . 84.7(4) ?
C31 C32 O10 S5 . . . . -99.5(3) ?
C27 C32 O10 S5 . . . . 83.7(3) ?
C22 C21 O11 S3 . . . . -97.4(3) ?
C26 C21 O11 S3 . . . . 87.3(3) ?
C40 C45 O12 S7 . . . . -100.4(3) ?
C44 C45 O12 S7 . . . . 82.5(4) ?
C8 O9 S1 O1 . . . . 19.2(3) ?
C8 O9 S1 O2 . . . . -111.8(3) ?
C8 O9 S1 C6 . . . . 136.2(3) ?
C5 C6 S1 O1 . . . . 19.2(4) ?
C1 C6 S1 O1 . . . . -161.5(3) ?
C5 C6 S1 O2 . . . . 153.7(3) ?
C1 C6 S1 O2 . . . . -27.0(4) ?
C5 C6 S1 O9 . . . . -94.7(3) ?
C1 C6 S1 O9 . . . . 84.6(3) ?
C10 C9 S2 C22 . . . . 109.5(3) ?
C8 C9 S2 C22 . . . . -71.2(3) ?
C23 C22 S2 C9 . . . . 109.9(3) ?
C21 C22 S2 C9 . . . . -72.1(3) ?
C21 O11 S3 O5 . . . . 18.4(3) ?
C21 O11 S3 O6 . . . . -112.4(3) ?
C21 O11 S3 C19 . . . . 135.2(3) ?
C14 C19 S3 O5 . . . . 10.2(3) ?
C18 C19 S3 O5 . . . . -168.2(3) ?
C14 C19 S3 O6 . . . . 144.2(3) ?
C18 C19 S3 O6 . . . . -34.2(4) ?
C14 C19 S3 O11 . . . . -103.9(3) ?
C18 C19 S3 O11 . . . . 77.7(3) ?
C28 C27 S4 C26 . . . . -110.9(3) ?
C32 C27 S4 C26 . . . . 69.9(3) ?
C25 C26 S4 C27 . . . . -111.9(3) ?
C21 C26 S4 C27 . . . . 68.8(3) ?
C32 O10 S5 O4 . . . . -118.6(2) ?
C32 O10 S5 O3 . . . . 11.9(3) ?
C32 O10 S5 C33 . . . . 129.1(2) ?
C34 C33 S5 O4 . . . . -28.7(4) ?
C38 C33 S5 O4 . . . . 150.4(3) ?
C34 C33 S5 O3 . . . . -164.0(3) ?
C38 C33 S5 O3 . . . . 15.1(4) ?
C34 C33 S5 O10 . . . . 82.5(3) ?
C38 C33 S5 O10 . . . . -98.4(3) ?
C32 C31 S6 C40 . . . . -71.4(3) ?
C30 C31 S6 C40 . . . . 110.9(3) ?
C41 C40 S6 C31 . . . . 110.3(3) ?
C45 C40 S6 C31 . . . . -71.5(3) ?
C45 O12 S7 O7 . . . . 13.5(3) ?
C45 O12 S7 O8 . . . . -117.3(3) ?
C45 O12 S7 C46 . . . . 129.9(3) ?
C47 C46 S7 O7 . . . . -162.0(3) ?
C51 C46 S7 O7 . . . . 17.1(4) ?
C47 C46 S7 O8 . . . . -27.4(3) ?
C51 C46 S7 O8 . . . . 151.7(3) ?
C47 C46 S7 O12 . . . . 84.5(3) ?
C51 C46 S7 O12 . . . . -96.4(3) ?
C12 C13 S8 C44 . . . . -110.6(3) ?
C8 C13 S8 C44 . . . . 68.6(3) ?
C43 C44 S8 C13 . . . . -112.0(3) ?
C45 C44 S8 C13 . . . . 66.6(3) ?

loop_
_cod_related_entry_id
_cod_related_entry_database
_cod_related_entry_code
1 ChemSpider 30656040
